data_2231733
loop_
_publ_author_name
'Shan, Shang'
'Wang, Zhao'
'Huang, Yan-Lan'
'Guo, Han-Qi'
'Li, Deng-Feng'

_publ_section_title
;
 Benzyl (<i>E</i>)-3-(2-methylbenzylidene)dithiocarbazate
;
_journal_coeditor_code XU5276
_journal_issue 9
_journal_name_full 'Acta Crystallographica Section E'
_journal_page_first o2497
_journal_paper_doi 10.1107/S1600536811033113
_journal_volume 67
_journal_year 2011
_chemical_formula_iupac 'C16 H16 N2 S2'
_chemical_formula_moiety 'C16 H16 N2 S2'
_chemical_formula_sum 'C16 H16 N2 S2'
_chemical_formula_weight 300.43
_chemical_name_systematic
;
Benzyl (<i>E</i>)-3-(2-methylbenzylidene)dithiocarbazate
;
_space_group_IT_number 14
_symmetry_cell_setting monoclinic
_symmetry_space_group_name_Hall '-P 2yn'
_symmetry_space_group_name_H-M 'P 1 21/n 1'
_atom_sites_solution_hydrogens geom
_atom_sites_solution_primary direct
_atom_sites_solution_secondary difmap
_audit_creation_method SHELXL-97
_cell_angle_alpha 90.00
_cell_angle_beta 90.840(4)
_cell_angle_gamma 90.00
_cell_formula_units_Z 8
_cell_length_a 21.976(7)
_cell_length_b 6.126(3)
_cell_length_c 23.099(6)
_cell_measurement_reflns_used 5596
_cell_measurement_temperature 294(2)
_cell_measurement_theta_max 25.2
_cell_measurement_theta_min 3.3
_cell_volume 3109(2)
_computing_cell_refinement 'PROCESS-AUTO (Rigaku, 1998)'
_computing_data_collection 'PROCESS-AUTO (Rigaku, 1998)'
_computing_data_reduction 'CrystalStructure (Rigaku/MSC, 2002)'
_computing_molecular_graphics 'ORTEP-3 for Windows (Farrugia, 1997)'
_computing_publication_material 'WinGX (Farrugia, 1999)'
_computing_structure_refinement 'SHELXL97 (Sheldrick, 2008)'
_computing_structure_solution 'SIR92 (Altomare <i>et al.</i>, 1993)'
_diffrn_ambient_temperature 294(2)
_diffrn_detector_area_resol_mean 10.0
_diffrn_measured_fraction_theta_full 0.996
_diffrn_measured_fraction_theta_max 0.996
_diffrn_measurement_device_type 'Rigaku R-AXIS RAPID IP'
_diffrn_measurement_method \w
_diffrn_radiation_monochromator graphite
_diffrn_radiation_source 'fine-focus sealed tube'
_diffrn_radiation_type MoK\a
_diffrn_radiation_wavelength 0.71073
_diffrn_reflns_av_R_equivalents 0.0549
_diffrn_reflns_av_sigmaI/netI 0.1020
_diffrn_reflns_limit_h_max 26
_diffrn_reflns_limit_h_min -25
_diffrn_reflns_limit_k_max 7
_diffrn_reflns_limit_k_min -6
_diffrn_reflns_limit_l_max 27
_diffrn_reflns_limit_l_min -18
_diffrn_reflns_number 11281
_diffrn_reflns_theta_full 25.20
_diffrn_reflns_theta_max 25.20
_diffrn_reflns_theta_min 3.44
_exptl_absorpt_coefficient_mu 0.334
_exptl_absorpt_correction_T_max 0.93
_exptl_absorpt_correction_T_min 0.85
_exptl_absorpt_correction_type multi-scan
_exptl_absorpt_process_details '(ABSCOR; Higashi, 1995)'
_exptl_crystal_colour yellow
_exptl_crystal_density_diffrn 1.284
_exptl_crystal_density_method 'not measured'
_exptl_crystal_description block
_exptl_crystal_F_000 1264
_exptl_crystal_size_max 0.29
_exptl_crystal_size_mid 0.23
_exptl_crystal_size_min 0.18
_refine_diff_density_max 0.262
_refine_diff_density_min -0.194
_refine_ls_extinction_method none
_refine_ls_goodness_of_fit_ref 1.016
_refine_ls_hydrogen_treatment constr
_refine_ls_matrix_type full
_refine_ls_number_parameters 363
_refine_ls_number_reflns 5596
_refine_ls_number_restraints 0
_refine_ls_restrained_S_all 1.016
_refine_ls_R_factor_all 0.1413
_refine_ls_R_factor_gt 0.0653
_refine_ls_shift/su_max 0.001
_refine_ls_shift/su_mean 0.000
_refine_ls_structure_factor_coef Fsqd
_refine_ls_weighting_details 'calc w=1/[\s^2^(Fo^2^)+(0.0432P)^2^] where P=(Fo^2^+2Fc^2^)/3'
_refine_ls_weighting_scheme calc
_refine_ls_wR_factor_gt 0.1355
_refine_ls_wR_factor_ref 0.1619
_reflns_number_gt 2739
_reflns_number_total 5596
_reflns_threshold_expression I>2sigma(I)
_cod_data_source_file xu5276.cif
_cod_data_source_block I
_cod_original_sg_symbol_H-M 'P 21/n'
_cod_database_code 2231733
_cod_database_fobs_code 2231733

loop_
_symmetry_equiv_pos_as_xyz
'x, y, z'
'-x+1/2, y+1/2, -z+1/2'
'-x, -y, -z'
'x-1/2, -y-1/2, z-1/2'

loop_
_atom_site_type_symbol
_atom_site_label
_atom_site_fract_x
_atom_site_fract_y
_atom_site_fract_z
_atom_site_U_iso_or_equiv
_atom_site_adp_type
_atom_site_calc_flag
_atom_site_refinement_flags
_atom_site_occupancy
_atom_site_symmetry_multiplicity
S S1 0.00768(5) 0.7325(2) 0.57333(6) 0.0829(5) Uani d . 1 1
S S2 0.12246(5) 0.58916(18) 0.63604(5) 0.0611(4) Uani d . 1 1
S S3 0.42020(6) 0.2494(2) 0.49716(6) 0.0866(5) Uani d . 1 1
S S4 0.35943(5) 0.34105(19) 0.38154(6) 0.0652(4) Uani d . 1 1
N N1 0.12405(14) 0.2604(6) 0.55431(16) 0.0584(10) Uani d . 1 1
N N2 0.07408(15) 0.3932(6) 0.54827(17) 0.0663(11) Uani d . 1 1
H H2N 0.0474 0.3656 0.5217 0.080 Uiso calc R 1 1
N N3 0.44164(15) 0.6850(6) 0.37635(17) 0.0599(10) Uani d . 1 1
N N4 0.44538(15) 0.5710(6) 0.42774(18) 0.0686(11) Uani d . 1 1
H H4N 0.4702 0.6145 0.4544 0.082 Uiso calc R 1 1
C C1 0.17913(18) -0.0439(6) 0.51748(19) 0.0538(11) Uani d . 1 1
C C2 0.1794(2) -0.2255(8) 0.4810(2) 0.0660(12) Uani d . 1 1
C C3 0.2286(3) -0.3619(9) 0.4846(3) 0.0940(18) Uani d . 1 1
H H3 0.2294 -0.4847 0.4610 0.113 Uiso calc R 1 1
C C4 0.2768(3) -0.3257(9) 0.5215(3) 0.0915(18) Uani d . 1 1
H H4 0.3094 -0.4223 0.5228 0.110 Uiso calc R 1 1
C C5 0.2763(2) -0.1464(9) 0.5561(2) 0.0819(16) Uani d . 1 1
H H5 0.3091 -0.1190 0.5810 0.098 Uiso calc R 1 1
C C6 0.22812(18) -0.0064(7) 0.5549(2) 0.0667(13) Uani d . 1 1
H H6 0.2280 0.1148 0.5791 0.080 Uiso calc R 1 1
C C7 0.12811(18) 0.1054(7) 0.5170(2) 0.0583(12) Uani d . 1 1
H H7 0.0976 0.0889 0.4890 0.070 Uiso calc R 1 1
C C8 0.1282(2) -0.2723(8) 0.4390(2) 0.0920(18) Uani d . 1 1
H H8A 0.1301 -0.1726 0.4071 0.138 Uiso calc R 1 1
H H8B 0.0900 -0.2550 0.4582 0.138 Uiso calc R 1 1
H H8C 0.1316 -0.4193 0.4251 0.138 Uiso calc R 1 1
C C9 0.06632(17) 0.5648(6) 0.58315(19) 0.0535(11) Uani d . 1 1
C C10 0.0965(2) 0.8266(7) 0.6743(2) 0.0695(14) Uani d . 1 1
H H10A 0.0980 0.9532 0.6492 0.083 Uiso calc R 1 1
H H10B 0.0547 0.8056 0.6860 0.083 Uiso calc R 1 1
C C11 0.13608(16) 0.8637(7) 0.72670(19) 0.0491(10) Uani d . 1 1
C C12 0.17184(18) 1.0460(7) 0.7309(2) 0.0603(12) Uani d . 1 1
H H12 0.1729 1.1440 0.7002 0.072 Uiso calc R 1 1
C C13 0.2064(2) 1.0868(8) 0.7802(3) 0.0735(15) Uani d . 1 1
H H13 0.2300 1.2126 0.7828 0.088 Uiso calc R 1 1
C C14 0.2058(2) 0.9446(9) 0.8243(2) 0.0819(16) Uani d . 1 1
H H14 0.2294 0.9705 0.8574 0.098 Uiso calc R 1 1
C C15 0.1703(2) 0.7607(9) 0.8206(2) 0.0826(15) Uani d . 1 1
H H15 0.1699 0.6613 0.8510 0.099 Uiso calc R 1 1
C C16 0.13541(19) 0.7239(7) 0.7718(2) 0.0659(13) Uani d . 1 1
H H16 0.1109 0.6004 0.7698 0.079 Uiso calc R 1 1
C C17 0.48183(18) 0.9804(7) 0.3223(2) 0.0614(13) Uani d . 1 1
C C18 0.51708(19) 1.1720(8) 0.3223(3) 0.0715(14) Uani d . 1 1
C C19 0.5172(2) 1.2945(8) 0.2726(3) 0.0870(18) Uani d . 1 1
H H19 0.5399 1.4227 0.2723 0.104 Uiso calc R 1 1
C C20 0.4858(3) 1.2379(11) 0.2236(3) 0.108(2) Uani d . 1 1
H H20 0.4871 1.3264 0.1909 0.130 Uiso calc R 1 1
C C21 0.4525(2) 1.0512(10) 0.2228(3) 0.102(2) Uani d . 1 1
H H21 0.4316 1.0090 0.1893 0.123 Uiso calc R 1 1
C C22 0.4500(2) 0.9238(8) 0.2725(2) 0.0798(15) Uani d . 1 1
H H22 0.4263 0.7980 0.2723 0.096 Uiso calc R 1 1
C C23 0.4788(2) 0.8437(7) 0.3726(2) 0.0664(14) Uani d . 1 1
H H23 0.5049 0.8723 0.4038 0.080 Uiso calc R 1 1
C C24 0.5559(2) 1.2373(8) 0.3736(3) 0.097(2) Uani d . 1 1
H H24A 0.5888 1.1352 0.3783 0.145 Uiso calc R 1 1
H H24B 0.5317 1.2375 0.4078 0.145 Uiso calc R 1 1
H H24C 0.5721 1.3808 0.3673 0.145 Uiso calc R 1 1
C C25 0.41069(17) 0.3917(7) 0.43703(19) 0.0565(12) Uani d . 1 1
C C26 0.31883(18) 0.1063(7) 0.4079(2) 0.0691(14) Uani d . 1 1
H H26A 0.3464 -0.0166 0.4119 0.083 Uiso calc R 1 1
H H26B 0.3022 0.1380 0.4457 0.083 Uiso calc R 1 1
C C27 0.26839(18) 0.0506(7) 0.3661(2) 0.0606(12) Uani d . 1 1
C C28 0.2196(2) 0.1840(9) 0.3593(3) 0.103(2) Uani d . 1 1
H H28 0.2176 0.3112 0.3811 0.123 Uiso calc R 1 1
C C29 0.1729(3) 0.1357(12) 0.3207(3) 0.120(3) Uani d . 1 1
H H29 0.1400 0.2301 0.3168 0.144 Uiso calc R 1 1
C C30 0.1750(3) -0.0472(11) 0.2887(3) 0.0939(18) Uani d . 1 1
H H30 0.1434 -0.0817 0.2631 0.113 Uiso calc R 1 1
C C31 0.2229(3) -0.1785(8) 0.2943(2) 0.0888(17) Uani d . 1 1
H H31 0.2249 -0.3045 0.2719 0.107 Uiso calc R 1 1
C C32 0.2703(2) -0.1306(8) 0.3329(2) 0.0776(15) Uani d . 1 1
H H32 0.3035 -0.2243 0.3359 0.093 Uiso calc R 1 1

loop_
_atom_site_aniso_label
_atom_site_aniso_U_11
_atom_site_aniso_U_22
_atom_site_aniso_U_33
_atom_site_aniso_U_12
_atom_site_aniso_U_13
_atom_site_aniso_U_23
S1 0.0705(8) 0.0936(9) 0.0833(11) 0.0323(7) -0.0394(8) -0.0285(8)
S2 0.0568(6) 0.0694(8) 0.0564(8) 0.0151(6) -0.0207(6) -0.0124(6)
S3 0.0834(8) 0.1052(11) 0.0703(10) -0.0175(8) -0.0289(8) 0.0303(8)
S4 0.0670(7) 0.0727(8) 0.0554(8) 0.0018(6) -0.0150(6) 0.0100(6)
N1 0.0523(19) 0.061(2) 0.061(3) 0.0101(18) -0.0145(19) -0.003(2)
N2 0.060(2) 0.069(2) 0.070(3) 0.0154(19) -0.027(2) -0.017(2)
N3 0.065(2) 0.058(2) 0.056(3) -0.0019(19) -0.0104(19) 0.015(2)
N4 0.066(2) 0.076(3) 0.063(3) -0.003(2) -0.016(2) 0.007(2)
C1 0.062(2) 0.050(2) 0.049(3) 0.013(2) -0.005(2) 0.001(2)
C2 0.078(3) 0.075(3) 0.044(3) 0.010(3) 0.001(2) -0.007(3)
C3 0.116(4) 0.086(4) 0.080(5) 0.032(4) 0.005(4) -0.026(3)
C4 0.096(4) 0.093(4) 0.086(5) 0.034(3) 0.005(4) -0.013(4)
C5 0.067(3) 0.098(4) 0.080(4) 0.016(3) -0.015(3) 0.001(3)
C6 0.063(3) 0.071(3) 0.065(4) 0.012(2) -0.018(2) -0.011(2)
C7 0.064(3) 0.059(3) 0.052(3) 0.002(2) -0.014(2) -0.006(2)
C8 0.116(4) 0.096(4) 0.063(4) 0.005(3) -0.027(3) -0.026(3)
C9 0.053(2) 0.059(3) 0.047(3) 0.009(2) -0.016(2) -0.005(2)
C10 0.072(3) 0.075(3) 0.061(3) 0.019(2) -0.025(3) -0.021(3)
C11 0.047(2) 0.053(2) 0.047(3) 0.002(2) -0.004(2) 0.001(2)
C12 0.066(3) 0.055(3) 0.060(3) 0.004(2) 0.003(2) 0.007(2)
C13 0.066(3) 0.065(3) 0.088(4) -0.008(3) -0.011(3) -0.016(3)
C14 0.079(3) 0.094(4) 0.071(4) 0.003(3) -0.022(3) -0.020(3)
C15 0.098(4) 0.087(4) 0.062(4) 0.002(3) -0.009(3) 0.016(3)
C16 0.065(3) 0.070(3) 0.063(3) -0.017(2) -0.013(3) 0.003(3)
C17 0.057(2) 0.058(3) 0.069(4) 0.009(2) -0.007(2) 0.009(3)
C18 0.047(2) 0.065(3) 0.103(5) 0.000(2) 0.016(3) 0.005(3)
C19 0.063(3) 0.070(4) 0.130(6) -0.013(3) 0.022(3) 0.020(4)
C20 0.092(4) 0.117(5) 0.116(6) -0.018(4) 0.007(4) 0.042(4)
C21 0.103(4) 0.124(5) 0.079(5) -0.027(4) -0.019(4) 0.028(4)
C22 0.088(3) 0.078(3) 0.072(4) -0.016(3) -0.009(3) 0.014(3)
C23 0.061(3) 0.063(3) 0.074(4) 0.002(2) -0.017(3) 0.001(3)
C24 0.066(3) 0.084(4) 0.141(6) -0.013(3) -0.001(4) -0.021(4)
C25 0.050(2) 0.062(3) 0.057(3) 0.010(2) -0.007(2) 0.008(2)
C26 0.065(3) 0.072(3) 0.071(4) -0.003(2) -0.012(3) 0.016(3)
C27 0.059(2) 0.061(3) 0.062(3) 0.006(2) -0.011(2) 0.003(3)
C28 0.102(4) 0.112(4) 0.093(5) 0.044(4) -0.046(4) -0.045(4)
C29 0.097(4) 0.151(6) 0.111(6) 0.044(4) -0.053(4) -0.036(5)
C30 0.082(4) 0.123(5) 0.076(5) -0.013(4) -0.013(3) -0.007(4)
C31 0.120(4) 0.069(3) 0.077(4) -0.016(3) -0.006(4) -0.024(3)
C32 0.086(3) 0.061(3) 0.085(4) 0.008(3) 0.000(3) 0.000(3)

loop_
_atom_type_symbol
_atom_type_description
_atom_type_scat_dispersion_real
_atom_type_scat_dispersion_imag
_atom_type_scat_source
C C 0.0033 0.0016 'International Tables Vol C Tables 4.2.6.8 and 6.1.1.4'
H H 0.0000 0.0000 'International Tables Vol C Tables 4.2.6.8 and 6.1.1.4'
N N 0.0061 0.0033 'International Tables Vol C Tables 4.2.6.8 and 6.1.1.4'
S S 0.1246 0.1234 'International Tables Vol C Tables 4.2.6.8 and 6.1.1.4'

loop_
_geom_angle_atom_site_label_1
_geom_angle_atom_site_label_2
_geom_angle_atom_site_label_3
_geom_angle
C9 S2 C10 100.88(18)
C25 S4 C26 102.3(2)
C7 N1 N2 115.6(3)
C9 N2 N1 120.9(3)
C9 N2 H2N 119.5
N1 N2 H2N 119.5
C23 N3 N4 114.5(4)
C25 N4 N3 121.3(3)
C25 N4 H4N 119.3
N3 N4 H4N 119.3
C6 C1 C2 119.9(4)
C6 C1 C7 119.6(4)
C2 C1 C7 120.6(4)
C3 C2 C1 117.3(4)
C3 C2 C8 120.5(5)
C1 C2 C8 122.2(4)
C4 C3 C2 122.9(5)
C4 C3 H3 118.5
C2 C3 H3 118.5
C5 C4 C3 119.0(5)
C5 C4 H4 120.5
C3 C4 H4 120.5
C4 C5 C6 120.6(5)
C4 C5 H5 119.7
C6 C5 H5 119.7
C5 C6 C1 120.2(4)
C5 C6 H6 119.9
C1 C6 H6 119.9
N1 C7 C1 121.5(4)
N1 C7 H7 119.3
C1 C7 H7 119.3
C2 C8 H8A 109.5
C2 C8 H8B 109.5
H8A C8 H8B 109.5
C2 C8 H8C 109.5
H8A C8 H8C 109.5
H8B C8 H8C 109.5
N2 C9 S1 120.6(3)
N2 C9 S2 113.4(3)
S1 C9 S2 126.0(3)
C11 C10 S2 109.6(3)
C11 C10 H10A 109.8
S2 C10 H10A 109.8
C11 C10 H10B 109.8
S2 C10 H10B 109.8
H10A C10 H10B 108.2
C16 C11 C12 118.4(4)
C16 C11 C10 121.0(4)
C12 C11 C10 120.5(4)
C11 C12 C13 121.0(4)
C11 C12 H12 119.5
C13 C12 H12 119.5
C14 C13 C12 119.8(4)
C14 C13 H13 120.1
C12 C13 H13 120.1
C13 C14 C15 119.8(5)
C13 C14 H14 120.1
C15 C14 H14 120.1
C14 C15 C16 119.8(5)
C14 C15 H15 120.1
C16 C15 H15 120.1
C11 C16 C15 121.2(4)
C11 C16 H16 119.4
C15 C16 H16 119.4
C22 C17 C18 118.9(5)
C22 C17 C23 119.9(4)
C18 C17 C23 121.2(4)
C19 C18 C17 117.6(5)
C19 C18 C24 120.4(5)
C17 C18 C24 121.9(5)
C20 C19 C18 123.3(5)
C20 C19 H19 118.4
C18 C19 H19 118.4
C21 C20 C19 119.5(6)
C21 C20 H20 120.2
C19 C20 H20 120.2
C20 C21 C22 119.3(5)
C20 C21 H21 120.4
C22 C21 H21 120.4
C17 C22 C21 121.4(5)
C17 C22 H22 119.3
C21 C22 H22 119.3
N3 C23 C17 122.5(4)
N3 C23 H23 118.7
C17 C23 H23 118.7
C18 C24 H24A 109.5
C18 C24 H24B 109.5
H24A C24 H24B 109.5
C18 C24 H24C 109.5
H24A C24 H24C 109.5
H24B C24 H24C 109.5
N4 C25 S3 119.8(3)
N4 C25 S4 113.0(3)
S3 C25 S4 127.2(3)
C27 C26 S4 109.2(3)
C27 C26 H26A 109.8
S4 C26 H26A 109.8
C27 C26 H26B 109.8
S4 C26 H26B 109.8
H26A C26 H26B 108.3
C32 C27 C28 117.4(4)
C32 C27 C26 121.7(4)
C28 C27 C26 120.9(4)
C27 C28 C29 121.6(5)
C27 C28 H28 119.2
C29 C28 H28 119.2
C30 C29 C28 120.1(5)
C30 C29 H29 119.9
C28 C29 H29 119.9
C31 C30 C29 119.0(5)
C31 C30 H30 120.5
C29 C30 H30 120.5
C30 C31 C32 121.2(5)
C30 C31 H31 119.4
C32 C31 H31 119.4
C27 C32 C31 120.6(5)
C27 C32 H32 119.7
C31 C32 H32 119.7

loop_
_geom_bond_atom_site_label_1
_geom_bond_atom_site_label_2
_geom_bond_distance
S1 C9 1.661(4)
S2 C9 1.730(4)
S2 C10 1.800(4)
S3 C25 1.651(4)
S4 C25 1.722(4)
S4 C26 1.803(4)
N1 C7 1.287(5)
N1 N2 1.372(4)
N2 C9 1.337(5)
N2 H2N 0.8600
N3 C23 1.273(5)
N3 N4 1.378(5)
N4 C25 1.356(5)
N4 H4N 0.8600
C1 C6 1.390(5)
C1 C2 1.396(6)
C1 C7 1.447(5)
C2 C3 1.370(6)
C2 C8 1.502(5)
C3 C4 1.366(6)
C3 H3 0.9300
C4 C5 1.360(7)
C4 H4 0.9300
C5 C6 1.362(6)
C5 H5 0.9300
C6 H6 0.9300
C7 H7 0.9300
C8 H8A 0.9600
C8 H8B 0.9600
C8 H8C 0.9600
C10 C11 1.497(5)
C10 H10A 0.9700
C10 H10B 0.9700
C11 C16 1.350(6)
C11 C12 1.368(5)
C12 C13 1.381(6)
C12 H12 0.9300
C13 C14 1.341(7)
C13 H13 0.9300
C14 C15 1.372(6)
C14 H14 0.9300
C15 C16 1.372(6)
C15 H15 0.9300
C16 H16 0.9300
C17 C22 1.381(6)
C17 C18 1.406(6)
C17 C23 1.436(6)
C18 C19 1.372(7)
C18 C24 1.503(7)
C19 C20 1.362(7)
C19 H19 0.9300
C20 C21 1.357(7)
C20 H20 0.9300
C21 C22 1.391(7)
C21 H21 0.9300
C22 H22 0.9300
C23 H23 0.9300
C24 H24A 0.9600
C24 H24B 0.9600
C24 H24C 0.9600
C26 C27 1.500(5)
C26 H26A 0.9700
C26 H26B 0.9700
C27 C32 1.350(6)
C27 C28 1.355(6)
C28 C29 1.383(6)
C28 H28 0.9300
C29 C30 1.343(7)
C29 H29 0.9300
C30 C31 1.330(7)
C30 H30 0.9300
C31 C32 1.391(6)
C31 H31 0.9300
C32 H32 0.9300

loop_
_geom_hbond_atom_site_label_D
_geom_hbond_atom_site_label_H
_geom_hbond_atom_site_label_A
_geom_hbond_site_symmetry_A
_geom_hbond_distance_DH
_geom_hbond_distance_HA
_geom_hbond_distance_DA
_geom_hbond_angle_DHA
N2 H2N S1 3_566 0.86 2.56 3.400(4) 165
N4 H4N S3 3_666 0.86 2.77 3.577(4) 157

loop_
_cod_related_entry_id
_cod_related_entry_database
_cod_related_entry_code
1 ChemSpider 30656981
